data_4507427
loop_
_publ_author_name
'Nandurkar, Nitin S.'
'Kumar, N. N. Bhuvan'
'Mukhina, Olga A.'
'Kutateladze, Andrei G.'

_publ_section_title
;
 Photoassisted Access to Enantiopure Conformationally Locked
 Ribofuranosylamines Spiro-Linked to Oxazolidino-Diketopiperazines.
;
_journal_issue 1
_journal_name_full 'ACS Combinatorial Science'
_journal_page_first 73
_journal_paper_doi 10.1021/co3001296
_journal_volume 15
_journal_year 2013
_chemical_formula_moiety 'C19 H18 N2 O4 S'
_chemical_formula_sum 'C19 H18 N2 O4 S'
_chemical_formula_weight 370.41
_chemical_name_common
;
syn-1-Hydroxy-9-thia-23-oxa-7,13-diaza-
hexacyclo[12.7.1.12,5.05,13.07,11.018,22]trieicos-
3,14,16,18(22)-tetraene-6,12-dione
;
_chemical_name_systematic
;
compound 10f
;
_space_group_IT_number 19
_symmetry_cell_setting orthorhombic
_symmetry_space_group_name_Hall 'P 2ac 2ab'
_symmetry_space_group_name_H-M 'P 21 21 21'
_atom_sites_solution_hydrogens geom
_atom_sites_solution_primary direct
_atom_sites_solution_secondary difmap
_audit_creation_method SHELXL-97
_cell_angle_alpha 90.00
_cell_angle_beta 90.00
_cell_angle_gamma 90.00
_cell_formula_units_Z 4
_cell_length_a 8.8621(4)
_cell_length_b 9.5987(4)
_cell_length_c 20.0726(8)
_cell_measurement_reflns_used 9353
_cell_measurement_temperature 296(2)
_cell_measurement_theta_max 28.77
_cell_measurement_theta_min 2.35
_cell_volume 1707.47(13)
_computing_cell_refinement 'Bruker SAINT'
_computing_data_collection 'Bruker APEX2'
_computing_data_reduction 'Bruker SAINT'
_computing_molecular_graphics 'Bruker SHELXTL'
_computing_publication_material 'Bruker SHELXTL'
_computing_structure_refinement 'SHELXL-97 (Sheldrick, 2008)'
_computing_structure_solution 'SHELXS-97 (Sheldrick, 2008)'
_diffrn_ambient_temperature 296(2)
_diffrn_detector_area_resol_mean 8.33
_diffrn_measured_fraction_theta_full 1.000
_diffrn_measured_fraction_theta_max 1.000
_diffrn_measurement_device_type 'Bruker D8 APEX II Diffractometer'
_diffrn_measurement_method '\f and \w scans'
_diffrn_radiation_monochromator graphite
_diffrn_radiation_source 'fine-focus sealed tube'
_diffrn_radiation_type MoK\a
_diffrn_radiation_wavelength 0.71073
_diffrn_reflns_av_R_equivalents 0.0214
_diffrn_reflns_av_sigmaI/netI 0.0045
_diffrn_reflns_limit_h_max 10
_diffrn_reflns_limit_h_min -10
_diffrn_reflns_limit_k_max 11
_diffrn_reflns_limit_k_min -11
_diffrn_reflns_limit_l_max 23
_diffrn_reflns_limit_l_min -23
_diffrn_reflns_number 106175
_diffrn_reflns_theta_full 24.72
_diffrn_reflns_theta_max 24.72
_diffrn_reflns_theta_min 2.03
_exptl_absorpt_coefficient_mu 0.218
_exptl_absorpt_correction_T_max 0.9415
_exptl_absorpt_correction_T_min 0.9082
_exptl_absorpt_correction_type multi-scan
_exptl_crystal_colour colourless
_exptl_crystal_density_diffrn 1.441
_exptl_crystal_density_method 'not measured'
_exptl_crystal_description rectangular
_exptl_crystal_F_000 776
_exptl_crystal_size_max 0.45
_exptl_crystal_size_mid 0.35
_exptl_crystal_size_min 0.28
_refine_diff_density_max 0.164
_refine_diff_density_min -0.316
_refine_diff_density_rms 0.057
_refine_ls_abs_structure_details 'Flack H D (1983), Acta Cryst. A39, 876-881'
_refine_ls_abs_structure_Flack 0.00(9)
_refine_ls_extinction_method none
_refine_ls_goodness_of_fit_ref 1.014
_refine_ls_hydrogen_treatment noref
_refine_ls_matrix_type full
_refine_ls_number_parameters 237
_refine_ls_number_reflns 2927
_refine_ls_number_restraints 0
_refine_ls_restrained_S_all 1.014
_refine_ls_R_factor_all 0.0312
_refine_ls_R_factor_gt 0.0307
_refine_ls_shift/su_max 0.001
_refine_ls_shift/su_mean 0.000
_refine_ls_structure_factor_coef Fsqd
_refine_ls_weighting_details 'calc w=1/[\s^2^(Fo^2^)+(0.0551P)^2^+0.2947P] where P=(Fo^2^+2Fc^2^)/3'
_refine_ls_weighting_scheme calc
_refine_ls_wR_factor_gt 0.0814
_refine_ls_wR_factor_ref 0.0825
_reflns_number_gt 2877
_reflns_number_total 2927
_reflns_threshold_expression >2sigma(I)
_cod_data_source_file co3001296_si_002.cif
_cod_data_source_block 10f
_cod_depositor_comments
;
The following automatic conversions were performed:

'_symmetry_cell_setting' value 'Orthorhombic' changed to
'orthorhombic' according to
/home/saulius/struct/CIF-dictionaries/cif_core.dic dictionary named
'cif_core.dic' version 2.4.2 from 2011-04-26.

Automatic conversion script
Id: cif_fix_values 1891 2012-01-12 08:04:46Z andrius 
;
_cod_original_sg_symbol_H-M 'P2(1)2(1)2(1) '
_cod_database_code 4507427

loop_
_symmetry_equiv_pos_as_xyz
'x, y, z'
'x+1/2, -y+1/2, -z'
'-x, y+1/2, -z+1/2'
'-x+1/2, -y, z+1/2'

loop_
_atom_site_label
_atom_site_type_symbol
_atom_site_fract_x
_atom_site_fract_y
_atom_site_fract_z
_atom_site_U_iso_or_equiv
_atom_site_adp_type
_atom_site_occupancy
_atom_site_symmetry_multiplicity
_atom_site_calc_flag
_atom_site_refinement_flags
S1 S 0.87845(9) 0.63216(7) 0.88328(3) 0.0819(2) Uani 1 1 d .
O1 O 0.37903(14) 0.28064(12) 0.87652(6) 0.0475(3) Uani 1 1 d .
H1 H 0.3262 0.2605 0.9086 0.071 Uiso 1 1 calc R
O2 O 0.62684(12) 0.29749(11) 0.80484(5) 0.0389(2) Uani 1 1 d .
O3 O 0.95039(14) 0.30058(16) 0.76385(6) 0.0571(3) Uani 1 1 d .
O4 O 0.69710(15) 0.23569(16) 1.00285(6) 0.0559(3) Uani 1 1 d .
N1 N 0.71596(14) 0.16511(14) 0.89509(6) 0.0379(3) Uani 1 1 d .
C200 C 0.40353(17) 0.15910(17) 0.83677(7) 0.0373(6) Uani 0.993(7) 1 d P
C1 C 0.7584(3) 0.5118(2) 0.92865(10) 0.0626(5) Uani 1 1 d .
H1A H 0.7370 0.5473 0.9729 0.075 Uiso 1 1 calc R
H1B H 0.6638 0.4980 0.9053 0.075 Uiso 1 1 calc R
C2 C 0.8465(2) 0.3757(2) 0.93276(8) 0.0503(4) Uani 1 1 d .
H2 H 0.9173 0.3839 0.9700 0.060 Uiso 1 1 calc R
C3 C 0.74640(19) 0.25252(19) 0.94661(8) 0.0431(4) Uani 1 1 d .
C4 C 0.61631(18) 0.04890(16) 0.90729(7) 0.0387(3) Uani 1 1 d .
C5 C 0.46973(18) 0.04194(15) 0.88051(7) 0.0365(3) Uani 1 1 d .
C6 C 0.2568(2) 0.1131(2) 0.80266(9) 0.0499(4) Uani 1 1 d .
H6A H 0.2054 0.1945 0.7851 0.060 Uiso 1 1 calc R
H6B H 0.2810 0.0526 0.7655 0.060 Uiso 1 1 calc R
C7 C 0.1524(2) 0.0373(2) 0.84964(10) 0.0573(5) Uani 1 1 d .
H7A H 0.1332 0.0940 0.8887 0.069 Uiso 1 1 calc R
H7B H 0.0567 0.0188 0.8278 0.069 Uiso 1 1 calc R
C8 C 0.6738(2) -0.0552(2) 0.94723(9) 0.0531(4) Uani 1 1 d .
H8 H 0.7710 -0.0477 0.9643 0.064 Uiso 1 1 calc R
C9 C 0.5873(3) -0.1699(2) 0.96175(10) 0.0627(5) Uani 1 1 d .
H9 H 0.6248 -0.2392 0.9895 0.075 Uiso 1 1 calc R
C10 C 0.4452(2) -0.1818(2) 0.93513(10) 0.0576(5) Uani 1 1 d .
H10 H 0.3882 -0.2610 0.9440 0.069 Uiso 1 1 calc R
C11 C 0.3850(2) -0.07761(18) 0.89512(8) 0.0446(4) Uani 1 1 d .
C12 C 0.2261(2) -0.0977(2) 0.86972(10) 0.0564(5) Uani 1 1 d .
H12A H 0.2283 -0.1599 0.8316 0.068 Uiso 1 1 calc R
H12B H 0.1660 -0.1417 0.9042 0.068 Uiso 1 1 calc R
C13 C 0.51085(18) 0.20686(16) 0.78009(7) 0.0389(3) Uani 1 1 d .
H13 H 0.4533 0.2536 0.7449 0.047 Uiso 1 1 calc R
C14 C 0.74500(17) 0.20763(17) 0.82601(7) 0.0387(3) Uani 1 1 d .
C15 C 0.88854(18) 0.2952(2) 0.81774(8) 0.0466(4) Uani 1 1 d .
N160 N 0.93532(18) 0.3663(2) 0.87181(8) 0.0585(4) Uani 1 1 d .
C17 C 1.0160(3) 0.4961(3) 0.86414(13) 0.0857(8) Uani 1 1 d .
H17A H 1.0533 0.5061 0.8190 0.103 Uiso 1 1 calc R
H17B H 1.1008 0.5005 0.8946 0.103 Uiso 1 1 calc R
C18 C 0.7329(2) 0.08525(18) 0.77902(8) 0.0449(4) Uani 1 1 d .
H18 H 0.8080 0.0197 0.7710 0.054 Uiso 1 1 calc R
C19 C 0.59890(19) 0.08703(18) 0.75149(8) 0.0443(4) Uani 1 1 d .
H19 H 0.5640 0.0246 0.7196 0.053 Uiso 1 1 calc R

loop_
_atom_site_aniso_label
_atom_site_aniso_U_11
_atom_site_aniso_U_22
_atom_site_aniso_U_33
_atom_site_aniso_U_23
_atom_site_aniso_U_13
_atom_site_aniso_U_12
S1 0.1118(5) 0.0747(4) 0.0593(3) 0.0050(3) 0.0040(3) -0.0329(4)
O1 0.0512(7) 0.0426(6) 0.0486(6) -0.0061(5) 0.0071(5) 0.0078(5)
O2 0.0395(5) 0.0420(5) 0.0352(5) 0.0017(4) -0.0024(4) 0.0033(5)
O3 0.0462(7) 0.0836(9) 0.0414(6) 0.0036(6) 0.0098(5) 0.0016(7)
O4 0.0617(8) 0.0744(8) 0.0316(6) -0.0034(6) 0.0033(5) -0.0124(7)
N1 0.0351(7) 0.0492(7) 0.0293(6) 0.0013(5) -0.0028(5) 0.0022(5)
C200 0.0370(9) 0.0402(9) 0.0347(9) -0.0026(6) -0.0027(6) 0.0063(6)
C1 0.0746(13) 0.0599(11) 0.0532(11) -0.0062(9) 0.0097(10) -0.0109(10)
C2 0.0472(9) 0.0684(11) 0.0353(8) -0.0065(8) -0.0010(7) -0.0094(9)
C3 0.0385(8) 0.0575(9) 0.0332(8) -0.0003(7) -0.0038(6) 0.0026(7)
C4 0.0406(8) 0.0437(8) 0.0318(7) 0.0012(6) -0.0001(6) 0.0058(7)
C5 0.0410(8) 0.0399(7) 0.0286(7) -0.0026(6) 0.0014(6) 0.0041(6)
C6 0.0416(8) 0.0588(10) 0.0493(10) 0.0018(8) -0.0128(7) 0.0033(8)
C7 0.0395(9) 0.0704(13) 0.0618(11) -0.0076(9) -0.0069(8) -0.0051(9)
C8 0.0517(10) 0.0584(10) 0.0491(10) 0.0108(8) -0.0064(8) 0.0109(8)
C9 0.0748(13) 0.0528(10) 0.0603(11) 0.0199(9) -0.0019(10) 0.0137(10)
C10 0.0704(12) 0.0468(9) 0.0555(11) 0.0087(8) 0.0075(9) -0.0024(9)
C11 0.0522(9) 0.0454(8) 0.0363(8) -0.0030(7) 0.0028(7) -0.0019(7)
C12 0.0591(11) 0.0604(11) 0.0498(10) 0.0011(8) -0.0035(9) -0.0185(9)
C13 0.0425(8) 0.0434(8) 0.0307(7) 0.0025(6) -0.0072(6) 0.0033(7)
C14 0.0356(7) 0.0501(9) 0.0304(7) 0.0005(7) 0.0010(6) 0.0053(7)
C15 0.0357(8) 0.0633(10) 0.0409(9) 0.0041(8) 0.0026(7) 0.0040(8)
N160 0.0463(8) 0.0815(11) 0.0478(8) -0.0086(8) 0.0112(7) -0.0165(8)
C17 0.0752(15) 0.1110(19) 0.0709(14) -0.0149(14) 0.0206(12) -0.0443(16)
C18 0.0507(9) 0.0504(9) 0.0336(8) -0.0038(7) 0.0058(7) 0.0105(7)
C19 0.0555(10) 0.0473(9) 0.0300(7) -0.0046(6) 0.0013(7) 0.0015(7)

loop_
_atom_type_symbol
_atom_type_description
_atom_type_scat_dispersion_real
_atom_type_scat_dispersion_imag
_atom_type_scat_source
C C 0.0033 0.0016 'International Tables Vol C Tables 4.2.6.8 and 6.1.1.4'
H H 0.0000 0.0000 'International Tables Vol C Tables 4.2.6.8 and 6.1.1.4'
N N 0.0061 0.0033 'International Tables Vol C Tables 4.2.6.8 and 6.1.1.4'
O O 0.0106 0.0060 'International Tables Vol C Tables 4.2.6.8 and 6.1.1.4'
S S 0.1246 0.1234 'International Tables Vol C Tables 4.2.6.8 and 6.1.1.4'

loop_
_geom_angle_atom_site_label_1
_geom_angle_atom_site_label_2
_geom_angle_atom_site_label_3
_geom_angle
C1 S1 C17 92.39(11)
C200 O1 H1 109.5
C14 O2 C13 105.27(11)
C3 N1 C4 118.00(13)
C3 N1 C14 120.82(14)
C4 N1 C14 118.83(12)
O1 C200 C6 110.78(13)
O1 C200 C5 109.57(12)
C6 C200 C5 111.51(13)
O1 C200 C13 105.13(13)
C6 C200 C13 106.10(13)
C5 C200 C13 113.55(12)
C2 C1 S1 105.83(15)
C2 C1 H1A 110.6
S1 C1 H1A 110.6
C2 C1 H1B 110.6
S1 C1 H1B 110.6
H1A C1 H1B 108.7
N160 C2 C3 115.15(15)
N160 C2 C1 106.50(16)
C3 C2 C1 112.46(15)
N160 C2 H2 107.5
C3 C2 H2 107.5
C1 C2 H2 107.5
O4 C3 N1 123.43(16)
O4 C3 C2 119.07(15)
N1 C3 C2 117.50(14)
C8 C4 C5 121.93(15)
C8 C4 N1 115.62(14)
C5 C4 N1 122.44(13)
C11 C5 C4 116.94(14)
C11 C5 C200 120.79(14)
C4 C5 C200 122.27(14)
C7 C6 C200 112.32(14)
C7 C6 H6A 109.1
C200 C6 H6A 109.1
C7 C6 H6B 109.1
C200 C6 H6B 109.1
H6A C6 H6B 107.9
C12 C7 C6 108.43(16)
C12 C7 H7A 110.0
C6 C7 H7A 110.0
C12 C7 H7B 110.0
C6 C7 H7B 110.0
H7A C7 H7B 108.4
C9 C8 C4 119.87(17)
C9 C8 H8 120.1
C4 C8 H8 120.1
C10 C9 C8 119.77(18)
C10 C9 H9 120.1
C8 C9 H9 120.1
C9 C10 C11 121.16(18)
C9 C10 H10 119.4
C11 C10 H10 119.4
C10 C11 C5 120.29(16)
C10 C11 C12 117.47(16)
C5 C11 C12 122.23(15)
C7 C12 C11 112.64(15)
C7 C12 H12A 109.1
C11 C12 H12A 109.1
C7 C12 H12B 109.1
C11 C12 H12B 109.1
H12A C12 H12B 107.8
O2 C13 C19 102.95(13)
O2 C13 C200 111.35(12)
C19 C13 C200 111.83(13)
O2 C13 H13 110.2
C19 C13 H13 110.2
C200 C13 H13 110.2
O2 C14 N1 108.78(12)
O2 C14 C18 103.47(12)
N1 C14 C18 111.17(13)
O2 C14 C15 104.24(12)
N1 C14 C15 113.58(13)
C18 C14 C15 114.68(13)
O3 C15 N160 123.89(16)
O3 C15 C14 119.61(16)
N160 C15 C14 116.46(14)
C15 N160 C17 120.21(17)
C15 N160 C2 122.78(15)
C17 N160 C2 107.64(16)
N160 C17 S1 105.31(15)
N160 C17 H17A 110.7
S1 C17 H17A 110.7
N160 C17 H17B 110.7
S1 C17 H17B 110.7
H17A C17 H17B 108.8
C19 C18 C14 108.51(15)
C19 C18 H18 125.7
C14 C18 H18 125.7
C18 C19 C13 108.63(14)
C18 C19 H19 125.7
C13 C19 H19 125.7

loop_
_geom_bond_atom_site_label_1
_geom_bond_atom_site_label_2
_geom_bond_distance
S1 C1 1.815(2)
S1 C17 1.827(3)
O1 C200 1.4300(19)
O1 H1 0.8200
O2 C14 1.4216(18)
O2 C13 1.4354(19)
O3 C15 1.214(2)
O4 C3 1.221(2)
N1 C3 1.359(2)
N1 C4 1.444(2)
N1 C14 1.468(2)
C200 C6 1.535(2)
C200 C5 1.543(2)
C200 C13 1.552(2)
C1 C2 1.524(3)
C1 H1A 0.9700
C1 H1B 0.9700
C2 N160 1.458(2)
C2 C3 1.504(3)
C2 H2 0.9800
C4 C8 1.379(2)
C4 C5 1.407(2)
C5 C11 1.402(2)
C6 C7 1.508(3)
C6 H6A 0.9700
C6 H6B 0.9700
C7 C12 1.507(3)
C7 H7A 0.9700
C7 H7B 0.9700
C8 C9 1.373(3)
C8 H8 0.9300
C9 C10 1.373(3)
C9 H9 0.9300
C10 C11 1.389(3)
C10 H10 0.9300
C11 C12 1.510(3)
C12 H12A 0.9700
C12 H12B 0.9700
C13 C19 1.504(2)
C13 H13 0.9800
C14 C18 1.510(2)
C14 C15 1.534(2)
C15 N160 1.347(2)
N160 C17 1.445(3)
C17 H17A 0.9700
C17 H17B 0.9700
C18 C19 1.310(3)
C18 H18 0.9300
C19 H19 0.9300
